data_4036227
loop_
_publ_author_name
'Xu, Zhigang'
'Martinez-Ariza, Guillermo'
'Cappelli, Alexandra P.'
'Roberts, Sue A.'
'Hulme, Christopher'

_publ_section_title
;
 (Z)-Stereoselective Synthesis of Mono- and Bis-heterocyclic
 Benzimidazol-2-ones via Cascade Processes Coupled with the Ugi
 Multicomponent Reaction.
;
_journal_issue 18
_journal_name_full 'The Journal of organic chemistry'
_journal_page_first 9007
_journal_page_last 9015
_journal_paper_doi 10.1021/acs.joc.5b00955
_journal_volume 80
_journal_year 2015
_chemical_formula_moiety 'C31 H19 Br N5 O2'
_chemical_formula_sum 'C31 H19 Br N5 O2'
_chemical_formula_weight 573.42
_space_group_crystal_system monoclinic
_space_group_IT_number 14
_space_group_name_Hall '-P 2yn'
_space_group_name_H-M_alt 'P 1 21/n 1'
_atom_sites_solution_hydrogens geom
_audit_creation_date 2015-04-28
_audit_creation_method
;
Olex2 1.2
(compiled 2015.01.26 svn.r3150 for OlexSys, GUI svn.r4998)
;
_cell_angle_alpha 90
_cell_angle_beta 102.4220(10)
_cell_angle_gamma 90
_cell_formula_units_Z 4
_cell_length_a 12.8254(3)
_cell_length_b 12.7608(3)
_cell_length_c 18.3146(5)
_cell_measurement_reflns_used 9881
_cell_measurement_temperature 100(2)
_cell_measurement_theta_max 27.20
_cell_measurement_theta_min 2.70
_cell_volume 2927.24(13)
_computing_cell_refinement 'SAINT v7.68A (Bruker, 2009)'
_computing_data_reduction 'SAINT v7.68A (Bruker, 2009)'
_computing_molecular_graphics 'Olex2 (Dolomanov et al., 2009)'
_computing_publication_material 'Olex2 (Dolomanov et al., 2009)'
_computing_structure_refinement 'ShelXL (Sheldrick, 2008)'
_diffrn_ambient_temperature 100.06
_diffrn_measured_fraction_theta_full 1.000
_diffrn_measured_fraction_theta_max 0.998
_diffrn_measurement_device_type 'Bruker APEX-II CCD'
_diffrn_measurement_method '\f and \w scans'
_diffrn_radiation_monochromator graphite
_diffrn_radiation_type MoK\a
_diffrn_radiation_wavelength 0.71073
_diffrn_reflns_av_R_equivalents 0.0638
_diffrn_reflns_av_unetI/netI 0.0412
_diffrn_reflns_Laue_measured_fraction_full 1.000
_diffrn_reflns_Laue_measured_fraction_max 0.998
_diffrn_reflns_limit_h_max 17
_diffrn_reflns_limit_h_min -17
_diffrn_reflns_limit_k_max 17
_diffrn_reflns_limit_k_min -14
_diffrn_reflns_limit_l_max 24
_diffrn_reflns_limit_l_min -24
_diffrn_reflns_number 59680
_diffrn_reflns_point_group_measured_fraction_full 1.000
_diffrn_reflns_point_group_measured_fraction_max 0.998
_diffrn_reflns_theta_full 25.242
_diffrn_reflns_theta_max 28.350
_diffrn_reflns_theta_min 1.773
_diffrn_standards_number 0
_exptl_absorpt_coefficient_mu 1.439
_exptl_absorpt_correction_T_max 0.7457
_exptl_absorpt_correction_T_min 0.5535
_exptl_absorpt_correction_type multi-scan
_exptl_absorpt_process_details
;
SADABS-2008/1 (Bruker,2008) was used for absorption correction.
wR2(int) was 0.1401 before and 0.0599 after correction.
The Ratio of minimum to maximum transmission is 0.7423.
The \l/2 correction factor is 0.0015.
;
_exptl_crystal_density_diffrn 1.301
_exptl_crystal_description plate
_exptl_crystal_F_000 1164
_exptl_crystal_size_max 0.3
_exptl_crystal_size_mid 0.3
_exptl_crystal_size_min 0.1
_refine_diff_density_max 0.641
_refine_diff_density_min -0.497
_refine_diff_density_rms 0.061
_refine_ls_extinction_method none
_refine_ls_goodness_of_fit_ref 1.096
_refine_ls_hydrogen_treatment constr
_refine_ls_matrix_type full
_refine_ls_number_parameters 352
_refine_ls_number_reflns 7293
_refine_ls_number_restraints 0
_refine_ls_restrained_S_all 1.096
_refine_ls_R_factor_all 0.0577
_refine_ls_R_factor_gt 0.0395
_refine_ls_shift/su_max 0.001
_refine_ls_shift/su_mean 0.000
_refine_ls_structure_factor_coef Fsqd
_refine_ls_weighting_details 'w=1/[\s^2^(Fo^2^)+(0.0521P)^2^+0.5176P] where P=(Fo^2^+2Fc^2^)/3'
_refine_ls_weighting_scheme calc
_refine_ls_wR_factor_gt 0.1031
_refine_ls_wR_factor_ref 0.1095
_reflns_Friedel_coverage 0.000
_reflns_number_gt 5328
_reflns_number_total 7293
_reflns_threshold_expression 'I > 2\s(I)'
_cod_data_source_file jo5b00955_si_002.cif
_cod_data_source_block 18e
_cod_database_code 4036227
_shelx_space_group_comment
;
The symmetry employed for this shelxl refinement is uniquely defined
by the following loop, which should always be used as a source of
symmetry information in preference to the above space-group names.
They are only intended as comments.
;
_shelx_estimated_absorpt_t_max 0.869
_shelx_estimated_absorpt_t_min 0.672
_olex2_refinement_description
;
1. Fixed Uiso
 At 1.2 times of:
  All C(H) groups, All N(H) groups
2.a Aromatic/amide H refined with riding coordinates:
 N5(H5), C12(H12), C8(H8), C13(H13), C31(H31), C25(H25), C19(H19), C21(H21),
 C22(H22), C6(H6), C2(H2), C20(H20), C4(H4), C14(H14), C15(H15), C30(H30),
 C29(H29), C28(H28), C3(H3)
;
_shelx_shelxl_version_number 2014/7
_olex2_submission_special_instructions 'No special instructions were received'

loop_
_space_group_symop_operation_xyz
'x, y, z'
'-x+1/2, y+1/2, -z+1/2'
'-x, -y, -z'
'x-1/2, -y-1/2, z-1/2'

loop_
_atom_site_label
_atom_site_type_symbol
_atom_site_fract_x
_atom_site_fract_y
_atom_site_fract_z
_atom_site_U_iso_or_equiv
_atom_site_adp_type
_atom_site_occupancy
_atom_site_site_symmetry_order
_atom_site_calc_flag
_atom_site_refinement_flags_posn
Br1 Br 0.75223(2) 0.01260(2) 0.23548(2) 0.04158(9) Uani 1 1 d .
N5 N 0.35772(14) 0.75004(12) 0.40792(10) 0.0256(4) Uani 1 1 d .
H5 H 0.3660 0.8041 0.3799 0.031 Uiso 1 1 calc R
C26 C 0.29080(17) 0.02616(14) 0.33872(12) 0.0245(4) Uani 1 1 d .
C10 C 0.37188(15) 0.47163(14) 0.45674(11) 0.0213(4) Uani 1 1 d .
C53 C 0.60418(17) 0.04319(17) 0.21426(13) 0.0289(5) Uani 1 1 d .
C7 C 0.40697(15) 0.16752(14) 0.31214(11) 0.0222(4) Uani 1 1 d .
C17 C 0.36011(15) 0.58501(15) 0.44984(11) 0.0221(4) Uani 1 1 d .
C23 C 0.31499(16) 0.75438(15) 0.47005(12) 0.0235(4) Uani 1 1 d .
C12 C 0.41638(16) 0.14877(15) 0.48658(12) 0.0276(4) Uani 1 1 d .
H12 H 0.4443 0.1061 0.4529 0.033 Uiso 1 1 calc R
C11 C 0.39677(16) 0.25555(14) 0.47120(12) 0.0222(4) Uani 1 1 d .
C18 C 0.31489(15) 0.65159(15) 0.49880(11) 0.0223(4) Uani 1 1 d .
C8 C 0.45584(16) 0.24920(15) 0.35116(12) 0.0248(4) Uani 1 1 d .
H8 H 0.5214 0.2720 0.3404 0.030 Uiso 1 1 calc R
C13 C 0.39495(18) 0.10646(16) 0.55055(13) 0.0308(5) Uani 1 1 d .
H13 H 0.4085 0.0342 0.5608 0.037 Uiso 1 1 calc R
C31 C 0.18044(17) 0.28384(15) 0.28151(12) 0.0258(4) Uani 1 1 d .
H31 H 0.2329 0.3339 0.2757 0.031 Uiso 1 1 calc R
C25 C 0.38538(16) 0.65001(15) 0.39578(11) 0.0237(4) Uani 1 1 d .
H25 H 0.4173 0.6279 0.3561 0.028 Uiso 1 1 calc R
C19 C 0.27531(17) 0.63625(16) 0.56371(12) 0.0290(5) Uani 1 1 d .
H19 H 0.2750 0.5683 0.5849 0.035 Uiso 1 1 calc R
C9 C 0.40985(16) 0.41264(15) 0.39684(12) 0.0247(4) Uani 1 1 d .
C21 C 0.23601(18) 0.82186(17) 0.56602(14) 0.0358(5) Uani 1 1 d .
H21 H 0.2077 0.8785 0.5893 0.043 Uiso 1 1 calc R
C22 C 0.27563(17) 0.84027(16) 0.50286(13) 0.0301(5) Uani 1 1 d .
H22 H 0.2761 0.9087 0.4825 0.036 Uiso 1 1 calc R
C5 C 0.45364(16) 0.11235(16) 0.25568(12) 0.0258(4) Uani 1 1 d .
C32 C 0.20753(15) 0.18272(15) 0.30507(11) 0.0224(4) Uani 1 1 d .
C6 C 0.56281(16) 0.09048(15) 0.27018(12) 0.0257(4) Uani 1 1 d .
H6 H 0.6076 0.1075 0.3171 0.031 Uiso 1 1 calc R
C2 C 0.5419(2) 0.01618(18) 0.14593(14) 0.0373(5) Uani 1 1 d .
H2 H 0.5725 -0.0164 0.1088 0.045 Uiso 1 1 calc R
C20 C 0.2368(2) 0.72137(18) 0.59625(15) 0.0361(5) Uani 1 1 d .
H20 H 0.2102 0.7113 0.6403 0.043 Uiso 1 1 calc R
C4 C 0.38977(18) 0.08521(18) 0.18678(13) 0.0338(5) Uani 1 1 d .
H4 H 0.3154 0.0995 0.1769 0.041 Uiso 1 1 calc R
C27 C 0.13143(17) 0.10903(16) 0.31381(13) 0.0300(5) Uani 1 1 d .
C14 C 0.3536(2) 0.16744(17) 0.60078(13) 0.0353(5) Uani 1 1 d .
H14 H 0.3371 0.1368 0.6442 0.042 Uiso 1 1 calc R
C15 C 0.3371(2) 0.27300(17) 0.58639(13) 0.0339(5) Uani 1 1 d .
H15 H 0.3103 0.3154 0.6209 0.041 Uiso 1 1 calc R
C30 C 0.07230(18) 0.30868(17) 0.26669(14) 0.0341(5) Uani 1 1 d .
H30 H 0.0501 0.3772 0.2499 0.041 Uiso 1 1 calc R
C29 C -0.0044(2) 0.2350(2) 0.27600(16) 0.0441(6) Uani 1 1 d .
H29 H -0.0776 0.2547 0.2659 0.053 Uiso 1 1 calc R
C28 C 0.02410(18) 0.1344(2) 0.29960(17) 0.0453(7) Uani 1 1 d .
H28 H -0.0281 0.0843 0.3059 0.054 Uiso 1 1 calc R
C3 C 0.4337(2) 0.0375(2) 0.13255(14) 0.0407(6) Uani 1 1 d .
H3 H 0.3892 0.0194 0.0858 0.049 Uiso 1 1 calc R
N1 N 0.41707(13) 0.30437(12) 0.40743(9) 0.0214(3) Uani 1 1 d .
N3 N 0.18397(14) 0.01475(13) 0.33516(12) 0.0315(4) Uani 1 1 d .
N4 N 0.30639(13) 0.13017(12) 0.32062(9) 0.0213(3) Uani 1 1 d .
N2 N 0.34481(14) 0.42597(12) 0.51249(10) 0.0254(4) Uani 1 1 d .
O1 O 0.36113(12) -0.03937(11) 0.35465(9) 0.0300(3) Uani 1 1 d .
O2 O 0.43054(14) 0.45155(12) 0.34122(9) 0.0372(4) Uani 1 1 d .
C16 C 0.35885(17) 0.31813(15) 0.52238(12) 0.0251(4) Uani 1 1 d .

loop_
_atom_site_aniso_label
_atom_site_aniso_U_11
_atom_site_aniso_U_22
_atom_site_aniso_U_33
_atom_site_aniso_U_23
_atom_site_aniso_U_13
_atom_site_aniso_U_12
Br1 0.02515(13) 0.05758(17) 0.04407(15) -0.01177(12) 0.01202(10) 0.00479(10)
N5 0.0300(9) 0.0168(8) 0.0288(10) 0.0015(7) 0.0037(8) -0.0016(7)
C26 0.0282(10) 0.0147(9) 0.0283(11) -0.0034(8) 0.0010(8) -0.0015(8)
C10 0.0196(9) 0.0176(9) 0.0255(10) -0.0017(7) 0.0017(7) -0.0007(7)
C53 0.0231(10) 0.0311(11) 0.0335(12) -0.0017(9) 0.0086(9) 0.0020(8)
C7 0.0219(9) 0.0170(9) 0.0276(10) -0.0013(8) 0.0051(8) 0.0015(7)
C17 0.0187(9) 0.0175(9) 0.0286(11) -0.0026(8) 0.0017(8) -0.0008(7)
C23 0.0213(10) 0.0177(9) 0.0297(11) -0.0018(8) 0.0011(8) -0.0007(7)
C12 0.0273(11) 0.0172(9) 0.0357(12) -0.0049(8) 0.0011(9) 0.0007(8)
C11 0.0184(9) 0.0194(9) 0.0274(11) -0.0009(8) 0.0016(8) -0.0004(7)
C18 0.0197(9) 0.0173(9) 0.0290(11) -0.0023(8) 0.0032(8) -0.0015(7)
C8 0.0212(10) 0.0215(10) 0.0330(12) -0.0033(8) 0.0088(8) 0.0000(7)
C13 0.0375(12) 0.0167(9) 0.0343(12) 0.0026(8) -0.0011(9) 0.0002(8)
C31 0.0286(11) 0.0182(9) 0.0319(11) 0.0009(8) 0.0093(9) 0.0013(8)
C25 0.0242(10) 0.0183(9) 0.0272(11) -0.0024(8) 0.0024(8) -0.0025(7)
C19 0.0312(11) 0.0219(10) 0.0359(12) -0.0023(9) 0.0113(9) 0.0003(8)
C9 0.0239(10) 0.0194(9) 0.0308(11) -0.0026(8) 0.0062(8) -0.0031(7)
C21 0.0363(13) 0.0251(11) 0.0462(14) -0.0106(10) 0.0094(11) 0.0054(9)
C22 0.0320(11) 0.0159(9) 0.0400(13) -0.0026(9) 0.0019(9) 0.0019(8)
C5 0.0256(10) 0.0203(9) 0.0311(11) -0.0026(8) 0.0053(8) 0.0004(8)
C32 0.0224(10) 0.0200(9) 0.0248(10) 0.0000(7) 0.0051(8) 0.0015(7)
C6 0.0225(10) 0.0237(10) 0.0306(11) -0.0049(8) 0.0053(8) -0.0015(8)
C2 0.0411(13) 0.0385(13) 0.0328(12) -0.0107(10) 0.0092(10) 0.0076(10)
C20 0.0421(14) 0.0279(11) 0.0432(14) -0.0073(10) 0.0200(11) 0.0012(10)
C4 0.0273(11) 0.0346(12) 0.0368(13) -0.0118(10) 0.0010(9) 0.0058(9)
C27 0.0231(10) 0.0223(10) 0.0424(13) 0.0061(9) 0.0024(9) -0.0005(8)
C14 0.0503(14) 0.0234(11) 0.0317(12) 0.0026(9) 0.0076(10) -0.0040(10)
C15 0.0467(14) 0.0250(11) 0.0325(12) -0.0026(9) 0.0138(11) -0.0009(9)
C30 0.0343(12) 0.0254(11) 0.0434(14) 0.0082(9) 0.0102(10) 0.0085(9)
C29 0.0250(12) 0.0410(14) 0.0664(18) 0.0181(12) 0.0103(11) 0.0104(10)
C28 0.0233(12) 0.0389(13) 0.0728(19) 0.0206(13) 0.0079(11) -0.0013(10)
C3 0.0376(13) 0.0445(14) 0.0347(13) -0.0157(11) -0.0036(10) 0.0064(11)
N1 0.0222(8) 0.0155(7) 0.0269(9) -0.0039(6) 0.0058(7) -0.0017(6)
N3 0.0246(9) 0.0189(8) 0.0482(12) 0.0066(8) 0.0015(8) -0.0007(7)
N4 0.0217(8) 0.0152(7) 0.0270(9) -0.0013(6) 0.0053(7) 0.0009(6)
N2 0.0306(9) 0.0148(8) 0.0310(10) -0.0007(7) 0.0072(7) 0.0003(7)
O1 0.0304(8) 0.0169(7) 0.0407(9) 0.0005(6) 0.0031(7) 0.0057(6)
O2 0.0584(11) 0.0224(7) 0.0375(9) -0.0023(7) 0.0249(8) -0.0029(7)
C16 0.0302(11) 0.0162(9) 0.0287(11) -0.0004(8) 0.0055(8) -0.0004(8)

loop_
_atom_type_symbol
_atom_type_description
_atom_type_scat_dispersion_real
_atom_type_scat_dispersion_imag
_atom_type_scat_source
C C 0.0033 0.0016 'International Tables Vol C Tables 4.2.6.8 and 6.1.1.4'
H H 0.0000 0.0000 'International Tables Vol C Tables 4.2.6.8 and 6.1.1.4'
N N 0.0061 0.0033 'International Tables Vol C Tables 4.2.6.8 and 6.1.1.4'
O O 0.0106 0.0060 'International Tables Vol C Tables 4.2.6.8 and 6.1.1.4'
Br Br -0.2901 2.4595 'International Tables Vol C Tables 4.2.6.8 and 6.1.1.4'

loop_
_geom_angle_atom_site_label_1
_geom_angle_atom_site_label_2
_geom_angle_atom_site_label_3
_geom_angle
C23 N5 H5 125.0
C25 N5 H5 125.0
C25 N5 C23 109.92(17)
N3 C26 N4 106.51(16)
O1 C26 N3 128.45(19)
O1 C26 N4 125.03(19)
C17 C10 C9 118.69(17)
N2 C10 C17 118.55(18)
N2 C10 C9 122.70(17)
C6 C53 Br1 117.59(16)
C2 C53 Br1 119.68(17)
C2 C53 C6 122.7(2)
C8 C7 C5 121.96(18)
C8 C7 N4 122.43(18)
N4 C7 C5 115.59(16)
C18 C17 C10 125.31(18)
C25 C17 C10 128.46(18)
C25 C17 C18 106.20(17)
N5 C23 C18 107.78(17)
N5 C23 C22 129.60(19)
C22 C23 C18 122.6(2)
C11 C12 H12 120.2
C13 C12 H12 120.2
C13 C12 C11 119.6(2)
N1 C11 C12 122.92(18)
C16 C11 C12 119.60(19)
C16 C11 N1 117.44(17)
C23 C18 C17 106.37(17)
C19 C18 C17 135.29(18)
C19 C18 C23 118.33(18)
C7 C8 H8 117.5
C7 C8 N1 125.07(18)
N1 C8 H8 117.5
C12 C13 H13 119.4
C12 C13 C14 121.26(19)
C14 C13 H13 119.4
C32 C31 H31 121.7
C32 C31 C30 116.55(19)
C30 C31 H31 121.7
N5 C25 C17 109.72(18)
N5 C25 H25 125.1
C17 C25 H25 125.1
C18 C19 H19 120.5
C20 C19 C18 119.0(2)
C20 C19 H19 120.5
N1 C9 C10 114.75(17)
O2 C9 C10 125.07(18)
O2 C9 N1 120.14(18)
C22 C21 H21 119.5
C22 C21 C20 121.1(2)
C20 C21 H21 119.5
C23 C22 H22 121.3
C21 C22 C23 117.37(19)
C21 C22 H22 121.3
C6 C5 C7 120.14(18)
C4 C5 C7 120.27(18)
C4 C5 C6 119.55(19)
C31 C32 C27 122.19(19)
C31 C32 N4 131.54(18)
C27 C32 N4 106.18(16)
C53 C6 C5 118.24(19)
C53 C6 H6 120.9
C5 C6 H6 120.9
C53 C2 H2 120.8
C53 C2 C3 118.4(2)
C3 C2 H2 120.8
C19 C20 C21 121.6(2)
C19 C20 H20 119.2
C21 C20 H20 119.2
C5 C4 H4 119.7
C3 C4 C5 120.6(2)
C3 C4 H4 119.7
C32 C27 N3 107.91(18)
C28 C27 C32 121.0(2)
C28 C27 N3 131.0(2)
C13 C14 H14 120.5
C15 C14 C13 118.9(2)
C15 C14 H14 120.5
C14 C15 H15 119.5
C14 C15 C16 121.0(2)
C16 C15 H15 119.5
C31 C30 H30 119.3
C31 C30 C29 121.4(2)
C29 C30 H30 119.3
C30 C29 H29 119.4
C28 C29 C30 121.2(2)
C28 C29 H29 119.4
C27 C28 H28 121.2
C29 C28 C27 117.6(2)
C29 C28 H28 121.2
C2 C3 C4 120.5(2)
C2 C3 H3 119.8
C4 C3 H3 119.8
C11 N1 C8 122.81(16)
C9 N1 C11 122.62(16)
C9 N1 C8 114.34(17)
C26 N3 C27 109.94(17)
C26 N4 C7 121.88(16)
C26 N4 C32 109.44(16)
C32 N4 C7 128.31(16)
C10 N2 C16 120.04(18)
C15 C16 C11 119.50(19)
C15 C16 N2 118.39(19)
N2 C16 C11 122.09(19)

loop_
_geom_bond_atom_site_label_1
_geom_bond_atom_site_label_2
_geom_bond_distance
Br1 C53 1.895(2)
N5 H5 0.8800
N5 C23 1.366(3)
N5 C25 1.356(2)
C26 N3 1.365(3)
C26 N4 1.393(2)
C26 O1 1.219(2)
C10 C17 1.457(3)
C10 C9 1.496(3)
C10 N2 1.287(3)
C53 C6 1.389(3)
C53 C2 1.376(3)
C7 C8 1.341(3)
C7 C5 1.480(3)
C7 N4 1.415(2)
C17 C18 1.444(3)
C17 C25 1.382(3)
C23 C18 1.414(3)
C23 C22 1.396(3)
C12 H12 0.9500
C12 C11 1.403(3)
C12 C13 1.370(3)
C11 N1 1.397(3)
C11 C16 1.396(3)
C18 C19 1.403(3)
C8 H8 0.9500
C8 N1 1.423(3)
C13 H13 0.9500
C13 C14 1.394(3)
C31 H31 0.9500
C31 C32 1.381(3)
C31 C30 1.391(3)
C25 H25 0.9500
C19 H19 0.9500
C19 C20 1.380(3)
C9 N1 1.395(2)
C9 O2 1.213(3)
C21 H21 0.9500
C21 C22 1.380(3)
C21 C20 1.396(3)
C22 H22 0.9500
C5 C6 1.396(3)
C5 C4 1.392(3)
C32 C27 1.389(3)
C32 N4 1.408(2)
C6 H6 0.9500
C2 H2 0.9500
C2 C3 1.383(3)
C20 H20 0.9500
C4 H4 0.9500
C4 C3 1.384(3)
C27 C28 1.383(3)
C27 N3 1.393(3)
C14 H14 0.9500
C14 C15 1.380(3)
C15 H15 0.9500
C15 C16 1.387(3)
C30 H30 0.9500
C30 C29 1.398(3)
C29 H29 0.9500
C29 C28 1.380(3)
C28 H28 0.9500
C3 H3 0.9500
N2 C16 1.395(2)

loop_
_geom_torsion_atom_site_label_1
_geom_torsion_atom_site_label_2
_geom_torsion_atom_site_label_3
_geom_torsion_atom_site_label_4
_geom_torsion
Br1 C53 C6 C5 -179.25(15)
Br1 C53 C2 C3 178.71(19)
N5 C23 C18 C17 -0.1(2)
N5 C23 C18 C19 179.36(18)
N5 C23 C22 C21 179.6(2)
C10 C17 C18 C23 -177.63(18)
C10 C17 C18 C19 3.0(4)
C10 C17 C25 N5 177.34(19)
C10 C9 N1 C11 -3.8(3)
C10 C9 N1 C8 -178.48(16)
C10 N2 C16 C11 -3.4(3)
C10 N2 C16 C15 174.7(2)
C53 C2 C3 C4 0.2(4)
C7 C8 N1 C11 58.2(3)
C7 C8 N1 C9 -127.1(2)
C7 C5 C6 C53 -176.90(19)
C7 C5 C4 C3 177.3(2)
C17 C10 C9 N1 -179.00(16)
C17 C10 C9 O2 -1.3(3)
C17 C10 N2 C16 -177.55(17)
C17 C18 C19 C20 -179.8(2)
C23 N5 C25 C17 0.7(2)
C23 C18 C19 C20 0.9(3)
C12 C11 N1 C8 2.3(3)
C12 C11 N1 C9 -171.97(19)
C12 C11 C16 C15 -2.5(3)
C12 C11 C16 N2 175.58(19)
C12 C13 C14 C15 -1.8(3)
C11 C12 C13 C14 0.2(3)
C18 C17 C25 N5 -0.7(2)
C18 C23 C22 C21 0.3(3)
C18 C19 C20 C21 0.2(4)
C8 C7 C5 C6 41.8(3)
C8 C7 C5 C4 -135.9(2)
C8 C7 N4 C26 -124.4(2)
C8 C7 N4 C32 63.3(3)
C13 C12 C11 N1 179.67(19)
C13 C12 C11 C16 2.0(3)
C13 C14 C15 C16 1.3(4)
C31 C32 C27 C28 -0.5(4)
C31 C32 C27 N3 177.7(2)
C31 C32 N4 C26 -176.7(2)
C31 C32 N4 C7 -3.6(4)
C31 C30 C29 C28 -0.6(4)
C25 N5 C23 C18 -0.3(2)
C25 N5 C23 C22 -179.7(2)
C25 C17 C18 C23 0.5(2)
C25 C17 C18 C19 -178.8(2)
C9 C10 C17 C18 173.71(18)
C9 C10 C17 C25 -4.0(3)
C9 C10 N2 C16 5.5(3)
C22 C23 C18 C17 179.31(19)
C22 C23 C18 C19 -1.2(3)
C22 C21 C20 C19 -1.2(4)
C5 C7 C8 N1 -178.44(19)
C5 C7 N4 C26 57.2(3)
C5 C7 N4 C32 -115.0(2)
C5 C4 C3 C2 -0.1(4)
C32 C31 C30 C29 0.6(3)
C32 C27 C28 C29 0.4(4)
C32 C27 N3 C26 -1.2(3)
C6 C53 C2 C3 0.3(4)
C6 C5 C4 C3 -0.5(3)
C2 C53 C6 C5 -0.8(3)
C20 C21 C22 C23 0.9(3)
C4 C5 C6 C53 0.9(3)
C27 C32 N4 C26 -0.1(2)
C27 C32 N4 C7 172.88(19)
C14 C15 C16 C11 0.9(3)
C14 C15 C16 N2 -177.3(2)
C30 C31 C32 C27 -0.1(3)
C30 C31 C32 N4 176.0(2)
C30 C29 C28 C27 0.1(4)
C28 C27 N3 C26 176.7(3)
N1 C11 C16 C15 179.69(19)
N1 C11 C16 N2 -2.2(3)
N3 C26 N4 C7 -174.14(18)
N3 C26 N4 C32 -0.6(2)
N3 C27 C28 C29 -177.3(3)
N4 C26 N3 C27 1.1(2)
N4 C7 C8 N1 3.3(3)
N4 C7 C5 C6 -139.80(19)
N4 C7 C5 C4 42.5(3)
N4 C32 C27 C28 -177.4(2)
N4 C32 C27 N3 0.8(2)
N2 C10 C17 C18 -3.4(3)
N2 C10 C17 C25 178.9(2)
N2 C10 C9 N1 -2.1(3)
N2 C10 C9 O2 175.7(2)
O1 C26 N3 C27 -179.2(2)
O1 C26 N4 C7 6.2(3)
O1 C26 N4 C32 179.7(2)
O2 C9 N1 C11 178.38(19)
O2 C9 N1 C8 3.7(3)
C16 C11 N1 C8 -179.98(18)
C16 C11 N1 C9 5.7(3)

loop_
_smtbx_masks_void_nr
_smtbx_masks_void_average_x
_smtbx_masks_void_average_y
_smtbx_masks_void_average_z
_smtbx_masks_void_volume
_smtbx_masks_void_count_electrons
1 0.000 0.000 0.500 323.3 95.3
2 0.500 0.500 1.000 323.3 95.3
